data_2209247
loop_
_publ_author_name
'I. Darren Grice'
'Ian D. Jenkins'
'W. Ken Busfield'
'Karl A. Byriel'
'Colin H. L. Kennard'

_publ_section_title
;
 Diphenyl(1,1,3,3-tetramethyl-2,3-dihydro-1<i>H</i>-isoindol-2-yl)phosphine
 oxide
;
_journal_coeditor_code LH2062
_journal_issue 6
_journal_name_full 'Acta Crystallographica Section E'
_journal_page_first o2329
_journal_page_last o2330
_journal_paper_doi 10.1107/S1600536806017193
_journal_volume 62
_journal_year 2006
_chemical_formula_iupac 'C24 H26 N O P'
_chemical_formula_moiety 'C24 H26 N O P'
_chemical_formula_sum 'C24 H26 N O P'
_chemical_formula_weight 375.43
_chemical_name_systematic
;
Diphenyl(1,1,3,3-tetramethyl-2,3-dihydro-1H-isoindol-2-yl)phosphine oxide
;
_space_group_IT_number 4
_symmetry_cell_setting monoclinic
_symmetry_space_group_name_Hall 'P 2yb'
_symmetry_space_group_name_H-M 'P 1 21 1'
_atom_sites_solution_hydrogens geom
_atom_sites_solution_primary direct
_atom_sites_solution_secondary difmap
_audit_creation_method SHELXL-97
_cell_angle_alpha 90.00
_cell_angle_beta 112.280(12)
_cell_angle_gamma 90.00
_cell_formula_units_Z 4
_cell_length_a 14.48(2)
_cell_length_b 8.3230(10)
_cell_length_c 18.455(5)
_cell_measurement_reflns_used 25
_cell_measurement_temperature 293(2)
_cell_measurement_theta_max 12.00
_cell_measurement_theta_min 10.00
_cell_volume 2058(3)
_computing_cell_refinement SDP
_computing_data_collection 'SDP (Frenz, 1985)'
_computing_data_reduction 'WinGX (Farrugia, 1999)'
_computing_molecular_graphics 'PLATON98 (Spek, 1998)'
_computing_publication_material SHELXL97
_computing_structure_refinement SHELXL97
_computing_structure_solution 'SHELXS97 (Sheldrick, 1997)'
_diffrn_ambient_temperature 293(2)
_diffrn_measured_fraction_theta_full 0.999
_diffrn_measured_fraction_theta_max 0.999
_diffrn_measurement_device '\k-geometry diffractometer'
_diffrn_measurement_device_type 'Enraf--Nonius CAD-4'
_diffrn_measurement_method w--2\q
_diffrn_radiation_monochromator graphite
_diffrn_radiation_source 'fine-focus sealed tube'
_diffrn_radiation_type MoK\a
_diffrn_radiation_wavelength 0.71073
_diffrn_reflns_av_R_equivalents 0.0165
_diffrn_reflns_av_sigmaI/netI 0.0173
_diffrn_reflns_limit_h_max 17
_diffrn_reflns_limit_h_min 0
_diffrn_reflns_limit_k_max 9
_diffrn_reflns_limit_k_min 0
_diffrn_reflns_limit_l_max 20
_diffrn_reflns_limit_l_min -21
_diffrn_reflns_number 4422
_diffrn_reflns_theta_full 25.00
_diffrn_reflns_theta_max 25.00
_diffrn_reflns_theta_min 1.19
_diffrn_standards_decay_% 2
_diffrn_standards_interval_time 120
_diffrn_standards_number 3
_exptl_absorpt_coefficient_mu 0.147
_exptl_absorpt_correction_T_max 0.981
_exptl_absorpt_correction_T_min 0.950
_exptl_absorpt_correction_type psi-scan
_exptl_absorpt_process_details '(North <i>et al.</i>,  1968)'
_exptl_crystal_colour colourless
_exptl_crystal_density_diffrn 1.212
_exptl_crystal_density_method 'not measured'
_exptl_crystal_description prism
_exptl_crystal_F_000 800
_exptl_crystal_size_max 0.35
_exptl_crystal_size_mid 0.22
_exptl_crystal_size_min 0.13
_refine_diff_density_max 0.175
_refine_diff_density_min -0.180
_refine_ls_abs_structure_details 'Flack (1983), 0 Friedel pairs'
_refine_ls_abs_structure_Flack 0.03(8)
_refine_ls_extinction_method none
_refine_ls_goodness_of_fit_ref 1.028
_refine_ls_hydrogen_treatment constr
_refine_ls_matrix_type full
_refine_ls_number_parameters 487
_refine_ls_number_reflns 3878
_refine_ls_number_restraints 1
_refine_ls_restrained_S_all 1.028
_refine_ls_R_factor_all 0.0422
_refine_ls_R_factor_gt 0.0294
_refine_ls_shift/su_max 0.000
_refine_ls_shift/su_mean 0.000
_refine_ls_structure_factor_coef Fsqd
_refine_ls_weighting_details 'calc w=1/[\s^2^(Fo^2^)+(0.0591P)^2^+0.1682P] where P=(Fo^2^+2Fc^2^)/3'
_refine_ls_weighting_scheme calc
_refine_ls_wR_factor_gt 0.0792
_refine_ls_wR_factor_ref 0.0855
_reflns_number_gt 3276
_reflns_number_total 3878
_reflns_threshold_expression I>2\s(I)
_cod_data_source_file lh2062.cif
_cod_data_source_block I
_cod_depositor_comments
;
The following automatic conversions were performed:
'_symmetry_cell_setting' value 'Monoclinic' changed to 'monoclinic'
according to '/home/saulius/struct/CIF-dictionaries/cif_core.dic'
dictionary named 'cif_core.dic' version 2.4.1 from 2010-06-29.

Automatic conversion script
Id: cif_fix_enum 1527 2010-12-29 10:47:43Z saulius 

The following automatic conversions were performed:

'_symmetry_cell_setting' value 'Monoclinic' changed to 'monoclinic'
according to /home/saulius/struct/CIF-dictionaries/cif_core.dic
dictionary named 'cif_core.dic' version 2.4.1 from 2010-06-29.

Automatic conversion script
Id: cif_fix_values 1715 2011-07-08 13:25:40Z adriana 
;
_cod_original_sg_symbol_H-M 'P 21'
_cod_database_code 2209247

loop_
_symmetry_equiv_pos_as_xyz
'x, y, z'
'-x, y+1/2, -z'

loop_
_atom_site_type_symbol
_atom_site_label
_atom_site_fract_x
_atom_site_fract_y
_atom_site_fract_z
_atom_site_U_iso_or_equiv
_atom_site_adp_type
_atom_site_calc_flag
_atom_site_refinement_flags
_atom_site_occupancy
P P1A 0.47716(4) 0.44396(8) 0.19514(4) 0.03662(16) Uani d . 1
O O11A 0.52559(14) 0.6035(2) 0.21826(10) 0.0498(5) Uani d . 1
C C21A 0.48086(18) 0.3786(3) 0.10295(14) 0.0412(6) Uani d . 1
C C22A 0.39902(19) 0.3181(4) 0.04245(14) 0.0481(6) Uani d . 1
H H22A 0.3388 0.3064 0.0490 0.058 Uiso calc R 1
C C23A 0.4052(2) 0.2751(4) -0.02729(17) 0.0611(8) Uani d . 1
H H23A 0.3496 0.2327 -0.0672 0.073 Uiso calc R 1
C C24A 0.4929(3) 0.2943(4) -0.03864(18) 0.0692(9) Uani d . 1
H H24A 0.4970 0.2648 -0.0859 0.083 Uiso calc R 1
C C25A 0.5752(3) 0.3580(4) 0.0209(2) 0.0675(9) Uani d . 1
H H25A 0.6347 0.3724 0.0135 0.081 Uiso calc R 1
C C26A 0.5692(2) 0.4001(4) 0.09115(17) 0.0536(7) Uani d . 1
H H26A 0.6247 0.4433 0.1309 0.064 Uiso calc R 1
C C31A 0.34494(17) 0.4648(3) 0.17719(13) 0.0407(6) Uani d . 1
C C32A 0.29360(19) 0.3632(4) 0.20845(15) 0.0490(6) Uani d . 1
H H32A 0.3264 0.2774 0.2400 0.059 Uiso calc R 1
C C33A 0.1921(2) 0.3901(4) 0.19238(18) 0.0602(8) Uani d . 1
H H33A 0.1578 0.3225 0.2136 0.072 Uiso calc R 1
C C34A 0.1435(2) 0.5154(5) 0.14556(17) 0.0643(9) Uani d . 1
H H34A 0.0760 0.5322 0.1345 0.077 Uiso calc R 1
C C35A 0.1939(2) 0.6161(5) 0.11497(17) 0.0632(8) Uani d . 1
H H35A 0.1608 0.7017 0.0834 0.076 Uiso calc R 1
C C36A 0.2934(2) 0.5912(4) 0.13065(16) 0.0542(7) Uani d . 1
H H36A 0.3268 0.6608 0.1095 0.065 Uiso calc R 1
N N41A 0.52855(14) 0.3034(3) 0.26138(11) 0.0367(5) Uani d . 1
C C42A 0.54270(19) 0.1266(3) 0.24875(14) 0.0397(6) Uani d . 1
C C43A 0.57909(18) 0.0652(3) 0.33186(14) 0.0396(6) Uani d . 1
C C44A 0.59499(18) 0.1869(3) 0.38534(14) 0.0402(6) Uani d . 1
C C45A 0.57628(18) 0.3497(3) 0.34657(13) 0.0396(6) Uani d . 1
C C46A 0.5978(2) -0.0943(3) 0.35569(16) 0.0482(7) Uani d . 1
H H46A 0.5878 -0.1767 0.3194 0.058 Uiso calc R 1
C C47A 0.6321(2) -0.1264(4) 0.43554(17) 0.0577(7) Uani d . 1
H H47A 0.6453 -0.2319 0.4529 0.069 Uiso calc R 1
C C48A 0.6465(2) -0.0056(4) 0.48888(16) 0.0584(8) Uani d . 1
H H48A 0.6684 -0.0301 0.5419 0.070 Uiso calc R 1
C C49A 0.6289(2) 0.1537(4) 0.46471(15) 0.0509(7) Uani d . 1
H H49A 0.6397 0.2360 0.5011 0.061 Uiso calc R 1
C C50A 0.6223(2) 0.0950(4) 0.21443(15) 0.0548(7) Uani d . 1
H H50A 0.6784 0.1645 0.2391 0.082 Uiso calc R 1
H H50B 0.5947 0.1157 0.1591 0.082 Uiso calc R 1
H H50C 0.6436 -0.0149 0.2235 0.082 Uiso calc R 1
C C51A 0.4457(2) 0.0398(4) 0.19859(15) 0.0526(7) Uani d . 1
H H51A 0.4569 -0.0742 0.2017 0.079 Uiso calc R 1
H H51B 0.4254 0.0740 0.1451 0.079 Uiso calc R 1
H H51C 0.3943 0.0653 0.2177 0.079 Uiso calc R 1
C C52A 0.67623(19) 0.4370(4) 0.36442(15) 0.0527(7) Uani d . 1
H H52A 0.7094 0.4506 0.4200 0.079 Uiso calc R 1
H H52B 0.6640 0.5404 0.3395 0.079 Uiso calc R 1
H H52C 0.7176 0.3746 0.3449 0.079 Uiso calc R 1
C C53A 0.5073(2) 0.4516(4) 0.37355(15) 0.0524(7) Uani d . 1
H H53A 0.4436 0.3996 0.3588 0.079 Uiso calc R 1
H H53B 0.4987 0.5555 0.3494 0.079 Uiso calc R 1
H H53C 0.5363 0.4635 0.4294 0.079 Uiso calc R 1
P P1B 0.01406(5) 1.00991(9) 0.29341(4) 0.04392(19) Uani d . 1
O O11B -0.01389(17) 1.1774(3) 0.26549(13) 0.0671(6) Uani d . 1
C C21B -0.01243(18) 0.9717(4) 0.37954(15) 0.0496(7) Uani d . 1
C C22B 0.0535(2) 0.9077(4) 0.44804(16) 0.0603(8) Uani d . 1
H H22B 0.1170 0.8770 0.4521 0.072 Uiso calc R 1
C C23B 0.0249(3) 0.8888(6) 0.5116(2) 0.0867(12) Uani d . 1
H H23B 0.0689 0.8449 0.5582 0.104 Uiso calc R 1
C C24B -0.0696(3) 0.9359(6) 0.5046(3) 0.0948(15) Uani d . 1
H H24B -0.0899 0.9200 0.5462 0.114 Uiso calc R 1
C C25B -0.1332(3) 1.0051(7) 0.4375(2) 0.0965(15) Uani d . 1
H H25B -0.1958 1.0400 0.4340 0.116 Uiso calc R 1
C C26B -0.1051(2) 1.0233(5) 0.3758(2) 0.0760(11) Uani d . 1
H H26B -0.1488 1.0711 0.3301 0.091 Uiso calc R 1
C C31B 0.14753(19) 0.9852(4) 0.32181(14) 0.0460(7) Uani d . 1
C C32B 0.1901(2) 0.8654(4) 0.29269(17) 0.0571(7) Uani d . 1
H H32B 0.1494 0.7905 0.2576 0.069 Uiso calc R 1
C C33B 0.2926(2) 0.8561(5) 0.31540(19) 0.0696(9) Uani d . 1
H H33B 0.3203 0.7752 0.2953 0.084 Uiso calc R 1
C C34B 0.3533(2) 0.9640(6) 0.36684(17) 0.0700(10) Uani d . 1
H H34B 0.4222 0.9562 0.3823 0.084 Uiso calc R 1
C C35B 0.3129(2) 1.0830(6) 0.39548(18) 0.0737(10) Uani d . 1
H H35B 0.3543 1.1574 0.4304 0.088 Uiso calc R 1
C C36B 0.2109(2) 1.0948(5) 0.37334(17) 0.0623(8) Uani d . 1
H H36B 0.1842 1.1775 0.3933 0.075 Uiso calc R 1
N N41B -0.04657(15) 0.8747(3) 0.22612(11) 0.0402(5) Uani d . 1
C C42B -0.0764(2) 0.7055(3) 0.23777(14) 0.0449(6) Uani d . 1
C C43B -0.10355(18) 0.6388(3) 0.15585(14) 0.0398(6) Uani d . 1
C C44B -0.10735(17) 0.7567(3) 0.10293(14) 0.0384(5) Uani d . 1
C C45B -0.08391(18) 0.9210(3) 0.14081(14) 0.0411(6) Uani d . 1
C C46B -0.1242(2) 0.4807(3) 0.13235(16) 0.0510(7) Uani d . 1
H H46B -0.1207 0.4006 0.1684 0.061 Uiso calc R 1
C C47B -0.1501(2) 0.4444(4) 0.05381(17) 0.0574(7) Uani d . 1
H H47B -0.1651 0.3388 0.0369 0.069 Uiso calc R 1
C C48B -0.1540(2) 0.5620(4) 0.00069(16) 0.0555(7) Uani d . 1
H H48B -0.1710 0.5353 -0.0517 0.067 Uiso calc R 1
C C49B -0.13275(19) 0.7204(4) 0.02440(15) 0.0470(6) Uani d . 1
H H49B -0.1355 0.8004 -0.0115 0.056 Uiso calc R 1
C C50B -0.1692(3) 0.7004(4) 0.25883(18) 0.0674(9) Uani d . 1
H H50D -0.1515 0.7333 0.3123 0.101 Uiso calc R 1
H H50E -0.1952 0.5929 0.2523 0.101 Uiso calc R 1
H H50F -0.2191 0.7718 0.2250 0.101 Uiso calc R 1
C C51B 0.0074(3) 0.6079(4) 0.29660(16) 0.0696(10) Uani d . 1
H H51D 0.0627 0.6025 0.2800 0.104 Uiso calc R 1
H H51E -0.0160 0.5013 0.2998 0.104 Uiso calc R 1
H H51F 0.0285 0.6583 0.3471 0.104 Uiso calc R 1
C C52B -0.1789(2) 1.0219(4) 0.11769(16) 0.0536(7) Uani d . 1
H H52D -0.2267 0.9677 0.1335 0.080 Uiso calc R 1
H H52E -0.2063 1.0369 0.0620 0.080 Uiso calc R 1
H H52F -0.1633 1.1247 0.1431 0.080 Uiso calc R 1
C C53B -0.0054(2) 1.0071(4) 0.11850(16) 0.0583(8) Uani d . 1
H H53D 0.0064 1.1122 0.1416 0.088 Uiso calc R 1
H H53E -0.0289 1.0167 0.0626 0.088 Uiso calc R 1
H H53F 0.0556 0.9466 0.1373 0.088 Uiso calc R 1

loop_
_atom_site_aniso_label
_atom_site_aniso_U_11
_atom_site_aniso_U_22
_atom_site_aniso_U_33
_atom_site_aniso_U_12
_atom_site_aniso_U_13
_atom_site_aniso_U_23
P1A 0.0398(3) 0.0314(4) 0.0375(3) 0.0004(3) 0.0134(2) 0.0001(3)
O11A 0.0582(11) 0.0354(11) 0.0498(11) -0.0058(9) 0.0136(9) -0.0001(9)
C21A 0.0464(13) 0.0375(14) 0.0398(12) 0.0056(11) 0.0167(10) 0.0063(11)
C22A 0.0481(13) 0.0499(16) 0.0426(13) 0.0079(13) 0.0129(11) -0.0017(13)
C23A 0.076(2) 0.056(2) 0.0435(14) 0.0151(16) 0.0139(13) -0.0034(14)
C24A 0.113(3) 0.0510(19) 0.0558(17) 0.018(2) 0.0462(19) 0.0054(16)
C25A 0.086(2) 0.058(2) 0.082(2) 0.0017(19) 0.058(2) 0.0045(19)
C26A 0.0568(16) 0.0485(18) 0.0616(16) -0.0032(14) 0.0293(13) 0.0019(14)
C31A 0.0438(12) 0.0381(16) 0.0402(11) 0.0065(12) 0.0159(10) -0.0025(12)
C32A 0.0465(14) 0.0481(17) 0.0542(14) 0.0038(13) 0.0212(12) -0.0005(14)
C33A 0.0499(16) 0.068(2) 0.0677(18) -0.0049(15) 0.0279(14) -0.0085(17)
C34A 0.0452(15) 0.084(3) 0.0618(17) 0.0167(17) 0.0176(13) -0.0132(19)
C35A 0.0625(18) 0.068(2) 0.0555(16) 0.0266(17) 0.0181(14) 0.0035(16)
C36A 0.0596(16) 0.0512(19) 0.0545(16) 0.0148(15) 0.0248(13) 0.0075(14)
N41A 0.0413(10) 0.0325(12) 0.0346(10) 0.0040(9) 0.0126(8) -0.0007(9)
C42A 0.0500(14) 0.0304(13) 0.0375(12) 0.0060(11) 0.0152(11) -0.0012(11)
C43A 0.0405(12) 0.0370(14) 0.0431(13) 0.0016(11) 0.0181(10) 0.0018(11)
C44A 0.0411(13) 0.0411(15) 0.0401(13) 0.0024(11) 0.0174(10) -0.0006(11)
C45A 0.0448(13) 0.0379(15) 0.0337(12) 0.0019(11) 0.0123(10) -0.0044(11)
C46A 0.0619(16) 0.0325(16) 0.0495(15) 0.0039(12) 0.0204(13) 0.0041(12)
C47A 0.0699(18) 0.0468(17) 0.0572(17) 0.0077(15) 0.0250(14) 0.0147(15)
C48A 0.0701(18) 0.065(2) 0.0410(14) 0.0057(16) 0.0216(13) 0.0149(15)
C49A 0.0630(17) 0.0480(18) 0.0417(14) 0.0027(14) 0.0198(13) -0.0022(13)
C50A 0.0683(17) 0.0521(18) 0.0519(15) 0.0195(15) 0.0316(14) 0.0060(14)
C51A 0.0672(17) 0.0354(16) 0.0471(14) -0.0026(14) 0.0124(12) -0.0034(12)
C52A 0.0489(14) 0.0505(17) 0.0493(14) -0.0061(15) 0.0080(11) -0.0020(14)
C53A 0.0628(16) 0.0477(17) 0.0470(13) 0.0055(16) 0.0211(12) -0.0107(14)
P1B 0.0473(4) 0.0354(4) 0.0431(3) -0.0006(3) 0.0103(3) -0.0051(3)
O11B 0.0772(14) 0.0354(12) 0.0679(14) -0.0005(11) 0.0042(11) -0.0049(11)
C21B 0.0448(13) 0.0540(18) 0.0495(13) -0.0064(13) 0.0172(11) -0.0147(13)
C22B 0.0657(17) 0.065(2) 0.0487(15) -0.0002(16) 0.0204(13) -0.0027(15)
C23B 0.113(3) 0.091(3) 0.0551(19) -0.012(3) 0.031(2) -0.005(2)
C24B 0.112(3) 0.109(4) 0.094(3) -0.043(3) 0.074(3) -0.036(3)
C25B 0.071(2) 0.132(4) 0.101(3) -0.024(3) 0.050(2) -0.052(3)
C26B 0.0518(16) 0.098(3) 0.074(2) -0.0015(19) 0.0192(15) -0.034(2)
C31B 0.0487(13) 0.0491(18) 0.0417(12) -0.0083(13) 0.0189(11) -0.0047(12)
C32B 0.0525(16) 0.0581(19) 0.0578(16) -0.0050(14) 0.0176(13) -0.0145(15)
C33B 0.0588(18) 0.080(3) 0.073(2) 0.0097(18) 0.0293(15) -0.0058(19)
C34B 0.0474(15) 0.108(3) 0.0571(16) -0.013(2) 0.0223(13) -0.002(2)
C35B 0.0615(18) 0.102(3) 0.0610(18) -0.033(2) 0.0264(15) -0.023(2)
C36B 0.0613(17) 0.066(2) 0.0645(18) -0.0172(16) 0.0296(15) -0.0212(17)
N41B 0.0480(11) 0.0323(11) 0.0356(10) -0.0048(10) 0.0107(9) -0.0003(9)
C42B 0.0607(16) 0.0342(15) 0.0390(13) -0.0072(13) 0.0181(12) -0.0009(11)
C43B 0.0429(13) 0.0338(14) 0.0424(13) -0.0015(11) 0.0159(11) -0.0006(11)
C44B 0.0380(12) 0.0338(13) 0.0415(12) -0.0003(10) 0.0130(10) 0.0011(11)
C45B 0.0468(13) 0.0343(15) 0.0380(12) -0.0064(11) 0.0114(10) 0.0020(11)
C46B 0.0683(17) 0.0322(16) 0.0538(15) -0.0050(13) 0.0245(13) -0.0027(12)
C47B 0.0718(18) 0.0392(16) 0.0607(17) -0.0023(15) 0.0244(14) -0.0116(15)
C48B 0.0652(17) 0.0567(19) 0.0436(14) 0.0029(15) 0.0196(13) -0.0107(14)
C49B 0.0524(15) 0.0457(17) 0.0410(13) 0.0048(13) 0.0156(11) 0.0042(12)
C50B 0.093(2) 0.062(2) 0.0648(18) -0.0261(19) 0.0490(17) -0.0143(17)
C51B 0.103(3) 0.0409(18) 0.0446(16) -0.0036(17) 0.0050(16) 0.0092(14)
C52B 0.0584(16) 0.0367(16) 0.0544(15) 0.0032(14) 0.0086(13) -0.0010(14)
C53B 0.0661(17) 0.0531(19) 0.0535(15) -0.0144(16) 0.0201(13) 0.0103(15)

loop_
_atom_type_symbol
_atom_type_description
_atom_type_scat_dispersion_real
_atom_type_scat_dispersion_imag
_atom_type_scat_source
C C 0.0033 0.0016 'International Tables Vol C Tables 4.2.6.8 and 6.1.1.4'
H H 0.0000 0.0000 'International Tables Vol C Tables 4.2.6.8 and 6.1.1.4'
N N 0.0061 0.0033 'International Tables Vol C Tables 4.2.6.8 and 6.1.1.4'
O O 0.0106 0.0060 'International Tables Vol C Tables 4.2.6.8 and 6.1.1.4'
P P 0.1023 0.0942 'International Tables Vol C Tables 4.2.6.8 and 6.1.1.4'

loop_
_geom_angle_atom_site_label_1
_geom_angle_atom_site_label_2
_geom_angle_atom_site_label_3
_geom_angle
O11A P1A N41A 112.90(10)
O11A P1A C21A 111.13(12)
N41A P1A C21A 108.54(11)
O11A P1A C31A 108.39(12)
N41A P1A C31A 110.44(11)
C21A P1A C31A 105.16(11)
C22A C21A C26A 118.7(2)
C22A C21A P1A 123.3(2)
C26A C21A P1A 117.8(2)
C23A C22A C21A 120.9(3)
C23A C22A H22A 119.5
C21A C22A H22A 119.5
C22A C23A C24A 120.4(3)
C22A C23A H23A 119.8
C24A C23A H23A 119.8
C23A C24A C25A 119.4(3)
C23A C24A H24A 120.3
C25A C24A H24A 120.3
C26A C25A C24A 120.2(3)
C26A C25A H25A 119.9
C24A C25A H25A 119.9
C25A C26A C21A 120.4(3)
C25A C26A H26A 119.8
C21A C26A H26A 119.8
C36A C31A C32A 118.2(2)
C36A C31A P1A 117.9(2)
C32A C31A P1A 123.9(2)
C31A C32A C33A 119.9(3)
C31A C32A H32A 120.1
C33A C32A H32A 120.1
C34A C33A C32A 120.1(3)
C34A C33A H33A 119.9
C32A C33A H33A 119.9
C35A C34A C33A 120.1(3)
C35A C34A H34A 119.9
C33A C34A H34A 119.9
C34A C35A C36A 120.2(3)
C34A C35A H35A 119.9
C36A C35A H35A 119.9
C35A C36A C31A 121.5(3)
C35A C36A H36A 119.3
C31A C36A H36A 119.3
C45A N41A C42A 111.89(19)
C45A N41A P1A 119.40(17)
C42A N41A P1A 128.54(16)
C43A C42A N41A 100.82(19)
C43A C42A C50A 109.5(2)
N41A C42A C50A 113.3(2)
C43A C42A C51A 109.9(2)
N41A C42A C51A 113.8(2)
C50A C42A C51A 109.2(2)
C44A C43A C46A 121.1(2)
C44A C43A C42A 112.3(2)
C46A C43A C42A 126.5(2)
C43A C44A C49A 120.6(3)
C43A C44A C45A 111.8(2)
C49A C44A C45A 127.5(2)
N41A C45A C44A 101.2(2)
N41A C45A C53A 112.5(2)
C44A C45A C53A 111.4(2)
N41A C45A C52A 111.4(2)
C44A C45A C52A 109.7(2)
C53A C45A C52A 110.2(2)
C47A C46A C43A 117.8(3)
C47A C46A H46A 121.1
C43A C46A H46A 121.1
C48A C47A C46A 121.2(3)
C48A C47A H47A 119.4
C46A C47A H47A 119.4
C47A C48A C49A 120.7(3)
C47A C48A H48A 119.6
C49A C48A H48A 119.6
C44A C49A C48A 118.5(3)
C44A C49A H49A 120.7
C48A C49A H49A 120.7
C42A C50A H50A 109.5
C42A C50A H50B 109.5
H50A C50A H50B 109.5
C42A C50A H50C 109.5
H50A C50A H50C 109.5
H50B C50A H50C 109.5
C42A C51A H51A 109.5
C42A C51A H51B 109.5
H51A C51A H51B 109.5
C42A C51A H51C 109.5
H51A C51A H51C 109.5
H51B C51A H51C 109.5
C45A C52A H52A 109.5
C45A C52A H52B 109.5
H52A C52A H52B 109.5
C45A C52A H52C 109.5
H52A C52A H52C 109.5
H52B C52A H52C 109.5
C45A C53A H53A 109.5
C45A C53A H53B 109.5
H53A C53A H53B 109.5
C45A C53A H53C 109.5
H53A C53A H53C 109.5
H53B C53A H53C 109.5
O11B P1B N41B 112.28(12)
O11B P1B C21B 110.53(14)
N41B P1B C21B 108.16(12)
O11B P1B C31B 109.06(14)
N41B P1B C31B 110.05(12)
C21B P1B C31B 106.59(12)
C22B C21B C26B 119.3(3)
C22B C21B P1B 125.2(2)
C26B C21B P1B 115.3(2)
C21B C22B C23B 119.7(3)
C21B C22B H22B 120.1
C23B C22B H22B 120.1
C24B C23B C22B 119.3(4)
C24B C23B H23B 120.4
C22B C23B H23B 120.4
C25B C24B C23B 120.7(3)
C25B C24B H24B 119.7
C23B C24B H24B 119.7
C26B C25B C24B 119.8(4)
C26B C25B H25B 120.1
C24B C25B H25B 120.1
C25B C26B C21B 121.1(4)
C25B C26B H26B 119.5
C21B C26B H26B 119.5
C32B C31B C36B 117.7(3)
C32B C31B P1B 123.5(2)
C36B C31B P1B 118.7(2)
C31B C32B C33B 120.5(3)
C31B C32B H32B 119.8
C33B C32B H32B 119.8
C34B C33B C32B 120.6(3)
C34B C33B H33B 119.7
C32B C33B H33B 119.7
C33B C34B C35B 119.7(3)
C33B C34B H34B 120.2
C35B C34B H34B 120.2
C34B C35B C36B 120.6(3)
C34B C35B H35B 119.7
C36B C35B H35B 119.7
C35B C36B C31B 120.9(3)
C35B C36B H36B 119.6
C31B C36B H36B 119.6
C45B N41B C42B 112.20(19)
C45B N41B P1B 119.11(17)
C42B N41B P1B 128.61(17)
N41B C42B C43B 100.33(19)
N41B C42B C51B 113.9(2)
C43B C42B C51B 110.6(2)
N41B C42B C50B 112.7(2)
C43B C42B C50B 108.7(2)
C51B C42B C50B 110.0(2)
C44B C43B C46B 120.8(2)
C44B C43B C42B 111.9(2)
C46B C43B C42B 127.2(2)
C43B C44B C49B 120.8(2)
C43B C44B C45B 112.1(2)
C49B C44B C45B 127.1(2)
N41B C45B C44B 100.38(19)
N41B C45B C53B 113.1(2)
C44B C45B C53B 111.0(2)
N41B C45B C52B 111.1(2)
C44B C45B C52B 110.3(2)
C53B C45B C52B 110.4(2)
C43B C46B C47B 118.5(3)
C43B C46B H46B 120.8
C47B C46B H46B 120.8
C48B C47B C46B 120.9(3)
C48B C47B H47B 119.6
C46B C47B H47B 119.6
C47B C48B C49B 120.6(3)
C47B C48B H48B 119.7
C49B C48B H48B 119.7
C48B C49B C44B 118.5(3)
C48B C49B H49B 120.8
C44B C49B H49B 120.8
C42B C50B H50D 109.5
C42B C50B H50E 109.5
H50D C50B H50E 109.5
C42B C50B H50F 109.5
H50D C50B H50F 109.5
H50E C50B H50F 109.5
C42B C51B H51D 109.5
C42B C51B H51E 109.5
H51D C51B H51E 109.5
C42B C51B H51F 109.5
H51D C51B H51F 109.5
H51E C51B H51F 109.5
C45B C52B H52D 109.5
C45B C52B H52E 109.5
H52D C52B H52E 109.5
C45B C52B H52F 109.5
H52D C52B H52F 109.5
H52E C52B H52F 109.5
C45B C53B H53D 109.5
C45B C53B H53E 109.5
H53D C53B H53E 109.5
C45B C53B H53F 109.5
H53D C53B H53F 109.5
H53E C53B H53F 109.5

loop_
_geom_bond_atom_site_label_1
_geom_bond_atom_site_label_2
_geom_bond_distance
P1A O11A 1.487(2)
P1A N41A 1.651(2)
P1A C21A 1.806(3)
P1A C31A 1.823(2)
C21A C22A 1.378(4)
C21A C26A 1.388(4)
C22A C23A 1.371(4)
C22A H22A 0.9300
C23A C24A 1.372(5)
C23A H23A 0.9300
C24A C25A 1.384(5)
C24A H24A 0.9300
C25A C26A 1.377(4)
C25A H25A 0.9300
C26A H26A 0.9300
C31A C36A 1.384(4)
C31A C32A 1.388(4)
C32A C33A 1.403(4)
C32A H32A 0.9300
C33A C34A 1.367(5)
C33A H33A 0.9300
C34A C35A 1.366(5)
C34A H34A 0.9300
C35A C36A 1.372(4)
C35A H35A 0.9300
C36A H36A 0.9300
N41A C45A 1.508(3)
N41A C42A 1.516(3)
C42A C43A 1.509(3)
C42A C50A 1.533(3)
C42A C51A 1.538(4)
C43A C44A 1.371(4)
C43A C46A 1.393(4)
C44A C49A 1.385(4)
C44A C45A 1.508(4)
C45A C53A 1.530(4)
C45A C52A 1.539(4)
C46A C47A 1.391(4)
C46A H46A 0.9300
C47A C48A 1.367(5)
C47A H47A 0.9300
C48A C49A 1.391(5)
C48A H48A 0.9300
C49A H49A 0.9300
C50A H50A 0.9600
C50A H50B 0.9600
C50A H50C 0.9600
C51A H51A 0.9600
C51A H51B 0.9600
C51A H51C 0.9600
C52A H52A 0.9600
C52A H52B 0.9600
C52A H52C 0.9600
C53A H53A 0.9600
C53A H53B 0.9600
C53A H53C 0.9600
P1B O11B 1.488(2)
P1B N41B 1.659(2)
P1B C21B 1.799(3)
P1B C31B 1.812(3)
C21B C22B 1.370(4)
C21B C26B 1.385(4)
C22B C23B 1.392(5)
C22B H22B 0.9300
C23B C24B 1.380(6)
C23B H23B 0.9300
C24B C25B 1.360(6)
C24B H24B 0.9300
C25B C26B 1.355(5)
C25B H25B 0.9300
C26B H26B 0.9300
C31B C32B 1.383(4)
C31B C36B 1.384(4)
C32B C33B 1.384(4)
C32B H32B 0.9300
C33B C34B 1.359(5)
C33B H33B 0.9300
C34B C35B 1.356(6)
C34B H34B 0.9300
C35B C36B 1.378(4)
C35B H35B 0.9300
C36B H36B 0.9300
N41B C45B 1.508(3)
N41B C42B 1.511(3)
C42B C43B 1.516(3)
C42B C51B 1.520(4)
C42B C50B 1.535(4)
C43B C44B 1.371(4)
C43B C46B 1.382(4)
C44B C49B 1.387(3)
C44B C45B 1.514(4)
C45B C53B 1.526(4)
C45B C52B 1.527(4)
C46B C47B 1.386(4)
C46B H46B 0.9300
C47B C48B 1.372(4)
C47B H47B 0.9300
C48B C49B 1.386(4)
C48B H48B 0.9300
C49B H49B 0.9300
C50B H50D 0.9600
C50B H50E 0.9600
C50B H50F 0.9600
C51B H51D 0.9600
C51B H51E 0.9600
C51B H51F 0.9600
C52B H52D 0.9600
C52B H52E 0.9600
C52B H52F 0.9600
C53B H53D 0.9600
C53B H53E 0.9600
C53B H53F 0.9600

loop_
_geom_torsion_atom_site_label_1
_geom_torsion_atom_site_label_2
_geom_torsion_atom_site_label_3
_geom_torsion_atom_site_label_4
_geom_torsion
O11A P1A C21A C22A -132.6(2)
N41A P1A C21A C22A 102.7(2)
C31A P1A C21A C22A -15.5(3)
O11A P1A C21A C26A 43.2(3)
N41A P1A C21A C26A -81.5(2)
C31A P1A C21A C26A 160.3(2)
C26A C21A C22A C23A 2.1(4)
P1A C21A C22A C23A 177.8(2)
C21A C22A C23A C24A -1.2(5)
C22A C23A C24A C25A -0.2(5)
C23A C24A C25A C26A 0.7(5)
C24A C25A C26A C21A 0.2(5)
C22A C21A C26A C25A -1.6(4)
P1A C21A C26A C25A -177.6(2)
O11A P1A C31A C36A 47.8(2)
N41A P1A C31A C36A 171.97(19)
C21A P1A C31A C36A -71.1(2)
O11A P1A C31A C32A -131.1(2)
N41A P1A C31A C32A -6.9(3)
C21A P1A C31A C32A 110.0(2)
C36A C31A C32A C33A 0.1(4)
P1A C31A C32A C33A 179.0(2)
C31A C32A C33A C34A 0.5(4)
C32A C33A C34A C35A -0.7(5)
C33A C34A C35A C36A 0.4(5)
C34A C35A C36A C31A 0.1(5)
C32A C31A C36A C35A -0.4(4)
P1A C31A C36A C35A -179.4(2)
O11A P1A N41A C45A 29.5(2)
C21A P1A N41A C45A 153.22(17)
C31A P1A N41A C45A -91.98(19)
O11A P1A N41A C42A -145.3(2)
C21A P1A N41A C42A -21.6(2)
C31A P1A N41A C42A 93.2(2)
C45A N41A C42A C43A 12.9(3)
P1A N41A C42A C43A -172.00(16)
C45A N41A C42A C50A -104.1(2)
P1A N41A C42A C50A 71.0(3)
C45A N41A C42A C51A 130.4(2)
P1A N41A C42A C51A -54.5(3)
N41A C42A C43A C44A -6.1(3)
C50A C42A C43A C44A 113.6(3)
C51A C42A C43A C44A -126.5(2)
N41A C42A C43A C46A 175.1(3)
C50A C42A C43A C46A -65.1(4)
C51A C42A C43A C46A 54.8(3)
C46A C43A C44A C49A -0.9(4)
C42A C43A C44A C49A -179.8(2)
C46A C43A C44A C45A 176.2(2)
C42A C43A C44A C45A -2.7(3)
C42A N41A C45A C44A -14.3(2)
P1A N41A C45A C44A 170.07(16)
C42A N41A C45A C53A -133.3(2)
P1A N41A C45A C53A 51.0(3)
C42A N41A C45A C52A 102.3(3)
P1A N41A C45A C52A -73.3(2)
C43A C44A C45A N41A 10.2(3)
C49A C44A C45A N41A -173.0(2)
C43A C44A C45A C53A 130.0(2)
C49A C44A C45A C53A -53.2(3)
C43A C44A C45A C52A -107.7(2)
C49A C44A C45A C52A 69.2(3)
C44A C43A C46A C47A 0.8(4)
C42A C43A C46A C47A 179.4(2)
C43A C46A C47A C48A 0.2(5)
C46A C47A C48A C49A -1.1(5)
C43A C44A C49A C48A 0.0(4)
C45A C44A C49A C48A -176.5(3)
C47A C48A C49A C44A 0.9(5)
O11B P1B C21B C22B -129.3(3)
N41B P1B C21B C22B 107.4(3)
C31B P1B C21B C22B -10.9(3)
O11B P1B C21B C26B 45.9(3)
N41B P1B C21B C26B -77.4(3)
C31B P1B C21B C26B 164.3(3)
C26B C21B C22B C23B 2.9(5)
P1B C21B C22B C23B 177.9(3)
C21B C22B C23B C24B -0.4(6)
C22B C23B C24B C25B -2.3(7)
C23B C24B C25B C26B 2.3(7)
C24B C25B C26B C21B 0.3(7)
C22B C21B C26B C25B -2.9(6)
P1B C21B C26B C25B -178.4(3)
O11B P1B C31B C32B -126.0(3)
N41B P1B C31B C32B -2.4(3)
C21B P1B C31B C32B 114.7(3)
O11B P1B C31B C36B 51.7(3)
N41B P1B C31B C36B 175.3(2)
C21B P1B C31B C36B -67.7(3)
C36B C31B C32B C33B 0.6(5)
P1B C31B C32B C33B 178.3(3)
C31B C32B C33B C34B 0.2(5)
C32B C33B C34B C35B -0.8(5)
C33B C34B C35B C36B 0.5(5)
C34B C35B C36B C31B 0.4(5)
C32B C31B C36B C35B -0.9(5)
P1B C31B C36B C35B -178.7(3)
O11B P1B N41B C45B 25.7(2)
C21B P1B N41B C45B 147.97(19)
C31B P1B N41B C45B -95.9(2)
O11B P1B N41B C42B -150.7(2)
C21B P1B N41B C42B -28.4(2)
C31B P1B N41B C42B 87.6(2)
C45B N41B C42B C43B 17.2(3)
P1B N41B C42B C43B -166.21(18)
C45B N41B C42B C51B 135.3(2)
P1B N41B C42B C51B -48.0(3)
C45B N41B C42B C50B -98.3(2)
P1B N41B C42B C50B 78.3(3)
N41B C42B C43B C44B -10.0(3)
C51B C42B C43B C44B -130.6(3)
C50B C42B C43B C44B 108.4(3)
N41B C42B C43B C46B 170.7(3)
C51B C42B C43B C46B 50.1(4)
C50B C42B C43B C46B -70.9(4)
C46B C43B C44B C49B 0.5(4)
C42B C43B C44B C49B -178.8(2)
C46B C43B C44B C45B 179.1(2)
C42B C43B C44B C45B -0.3(3)
C42B N41B C45B C44B -17.3(3)
P1B N41B C45B C44B 165.70(16)
C42B N41B C45B C53B -135.7(2)
P1B N41B C45B C53B 47.3(3)
C42B N41B C45B C52B 99.4(3)
P1B N41B C45B C52B -77.6(2)
C43B C44B C45B N41B 10.5(3)
C49B C44B C45B N41B -171.1(2)
C43B C44B C45B C53B 130.4(2)
C49B C44B C45B C53B -51.2(3)
C43B C44B C45B C52B -106.8(2)
C49B C44B C45B C52B 71.6(3)
C44B C43B C46B C47B -0.9(4)
C42B C43B C46B C47B 178.4(3)
C43B C46B C47B C48B 0.9(4)
C46B C47B C48B C49B -0.5(5)
C47B C48B C49B C44B 0.1(4)
C43B C44B C49B C48B -0.1(4)
C45B C44B C49B C48B -178.4(3)

loop_
_cod_related_entry_id
_cod_related_entry_database
_cod_related_entry_code
1 ChemSpider 24735602
